data_7108426
loop_
_publ_author_name
'Gildas Gavrel'
'Pei Yu'
'Anne Leaustic'
'Regis Guillot'
'Remi Metivier'
'Keitaro Nakatani'

_publ_section_title
;
 4,4'-Bithiazole-based tetraarylenes: new photochromes with unique
 photoreactive patterns
;
_journal_name_full Chem.Commun.
_journal_page_first 10111
_journal_paper_doi 10.1039/c2cc35587f
_journal_volume 48
_journal_year 2012
_chemical_formula_moiety 'C37 H25 N5 O S3'
_chemical_formula_sum 'C37 H25 N5 O S3'
_chemical_formula_weight 651.83
_space_group_IT_number 2
_symmetry_cell_setting triclinic
_symmetry_Int_Tables_number 2
_symmetry_space_group_name_Hall '-P 1'
_symmetry_space_group_name_H-M 'P -1'
_atom_sites_solution_hydrogens geom
_atom_sites_solution_primary direct
_atom_sites_solution_secondary difmap
_audit_creation_method SHELXL-97
_cell_angle_alpha 93.571(3)
_cell_angle_beta 106.219(3)
_cell_angle_gamma 112.544(3)
_cell_formula_units_Z 2
_cell_length_a 9.7383(15)
_cell_length_b 11.8198(17)
_cell_length_c 15.4915(19)
_cell_measurement_reflns_used 4295
_cell_measurement_temperature 100(1)
_cell_measurement_theta_max 23.12
_cell_measurement_theta_min 1.90
_cell_volume 1552.2(4)
_computing_structure_refinement 'SHELXL-97 (Sheldrick, 1997)'
_diffrn_ambient_temperature 100(1)
_diffrn_measured_fraction_theta_full 0.973
_diffrn_measured_fraction_theta_max 0.904
_diffrn_measurement_device_type 'CCD area detector'
_diffrn_measurement_method 'phi and omega scans'
_diffrn_radiation_monochromator graphite
_diffrn_radiation_probe x-ray
_diffrn_radiation_type MoK\a
_diffrn_radiation_wavelength 0.71073
_diffrn_reflns_av_R_equivalents 0.0690
_diffrn_reflns_av_sigmaI/netI 0.1169
_diffrn_reflns_limit_h_max 14
_diffrn_reflns_limit_h_min -14
_diffrn_reflns_limit_k_max 18
_diffrn_reflns_limit_k_min -16
_diffrn_reflns_limit_l_max 17
_diffrn_reflns_limit_l_min -23
_diffrn_reflns_number 25096
_diffrn_reflns_theta_full 25.00
_diffrn_reflns_theta_max 32.95
_diffrn_reflns_theta_min 1.90
_diffrn_source 'fine-focus sealed tube'
_diffrn_source_type 'kappa X8 APEX II Bruker ICMMO'
_exptl_absorpt_coefficient_mu 0.279
_exptl_absorpt_correction_T_max 0.991
_exptl_absorpt_correction_T_min 0.912
_exptl_absorpt_correction_type psi-scan
_exptl_absorpt_process_details SADABS
_exptl_crystal_colour colourless
_exptl_crystal_density_diffrn 1.395
_exptl_crystal_density_method 'not measured'
_exptl_crystal_F_000 676
_exptl_crystal_size_max 0.310
_exptl_crystal_size_mid 0.280
_exptl_crystal_size_min 0.040
_refine_diff_density_max 0.886
_refine_diff_density_min -0.700
_refine_diff_density_rms 0.101
_refine_ls_extinction_method none
_refine_ls_goodness_of_fit_ref 1.054
_refine_ls_hydrogen_treatment constr
_refine_ls_matrix_type full
_refine_ls_number_parameters 417
_refine_ls_number_reflns 10546
_refine_ls_number_restraints 0
_refine_ls_restrained_S_all 1.054
_refine_ls_R_factor_all 0.1596
_refine_ls_R_factor_gt 0.0783
_refine_ls_shift/su_max 0.002
_refine_ls_shift/su_mean 0.000
_refine_ls_structure_factor_coef Fsqd
_refine_ls_weighting_details 'calc w=1/[\s^2^(Fo^2^)+(0.1125P)^2^+1.2929P] where P=(Fo^2^+2Fc^2^)/3'
_refine_ls_weighting_scheme calc
_refine_ls_wR_factor_gt 0.2025
_refine_ls_wR_factor_ref 0.2448
_reflns_number_gt 5644
_reflns_number_total 10546
_reflns_threshold_expression >2sigma(I)
_cod_data_source_file c2cc35587f.txt
_cod_data_source_block 902GuillotICMMO
_cod_database_code 7108426

loop_
_symmetry_equiv_pos_as_xyz
'x, y, z'
'-x, -y, -z'

loop_
_atom_site_label
_atom_site_type_symbol
_atom_site_fract_x
_atom_site_fract_y
_atom_site_fract_z
_atom_site_U_iso_or_equiv
_atom_site_adp_type
_atom_site_occupancy
_atom_site_symmetry_multiplicity
_atom_site_calc_flag
_atom_site_refinement_flags
C1 C -0.1690(5) 0.2500(4) -0.1379(3) 0.0439(10) Uani 1 1 d .
H1 H -0.1124 0.3031 -0.1697 0.053 Uiso 1 1 calc R
C2 C -0.3311(5) 0.2117(4) -0.1654(3) 0.0418(9) Uani 1 1 d .
H2 H -0.3814 0.2392 -0.2144 0.050 Uiso 1 1 calc R
C3 C -0.4161(5) 0.1326(4) -0.1192(3) 0.0400(9) Uani 1 1 d .
H3 H -0.5247 0.1058 -0.1363 0.048 Uiso 1 1 calc R
C4 C -0.3377(5) 0.0938(3) -0.0472(3) 0.0350(8) Uani 1 1 d .
H4 H -0.3929 0.0398 -0.0153 0.042 Uiso 1 1 calc R
C5 C -0.1759(4) 0.1358(3) -0.0225(2) 0.0277(7) Uani 1 1 d .
C6 C -0.0876(5) 0.0978(3) 0.0532(2) 0.0301(7) Uani 1 1 d .
C7 C 0.1185(5) 0.0739(3) 0.1676(3) 0.0339(8) Uani 1 1 d .
C8 C 0.2702(4) 0.0789(4) 0.2273(3) 0.0443(10) Uani 1 1 d .
H8A H 0.3165 0.1479 0.2777 0.066 Uiso 1 1 calc R
H8B H 0.3404 0.0892 0.1925 0.066 Uiso 1 1 calc R
H8C H 0.2518 0.0026 0.2502 0.066 Uiso 1 1 calc R
C9 C -0.0326(4) 0.0050(3) 0.1670(2) 0.0267(7) Uani 1 1 d .
C10 C -0.0702(4) -0.0801(3) 0.2303(2) 0.0229(6) Uani 1 1 d .
C11 C -0.1606(4) -0.2581(3) 0.3029(2) 0.0248(6) Uani 1 1 d .
C12 C -0.2353(4) -0.3834(3) 0.3220(2) 0.0296(7) Uani 1 1 d .
C13 C -0.3828(5) -0.4689(3) 0.2638(3) 0.0356(8) Uani 1 1 d .
H13 H -0.4353 -0.4469 0.2123 0.043 Uiso 1 1 calc R
C14 C -0.4508(5) -0.5868(3) 0.2830(3) 0.0441(10) Uani 1 1 d .
H14 H -0.5498 -0.6433 0.2447 0.053 Uiso 1 1 calc R
C15 C -0.3733(6) -0.6207(3) 0.3580(3) 0.0471(11) Uani 1 1 d .
H15 H -0.4193 -0.7005 0.3697 0.057 Uiso 1 1 calc R
C16 C -0.2269(5) -0.5371(3) 0.4163(3) 0.0421(10) Uani 1 1 d .
H16 H -0.1747 -0.5605 0.4670 0.051 Uiso 1 1 calc R
C17 C -0.1579(5) -0.4172(3) 0.3987(3) 0.0324(8) Uani 1 1 d .
H17 H -0.0603 -0.3602 0.4383 0.039 Uiso 1 1 calc R
C18 C -0.0079(3) -0.0577(3) 0.3237(2) 0.0220(6) Uani 1 1 d .
C19 C 0.1040(4) 0.0667(3) 0.3793(2) 0.0224(6) Uani 1 1 d .
C20 C 0.3333(4) 0.2003(3) 0.4754(2) 0.0228(6) Uani 1 1 d .
C21 C 0.4953(4) 0.2512(3) 0.5396(2) 0.0238(6) Uani 1 1 d .
C22 C 0.5836(4) 0.1822(3) 0.5428(2) 0.0295(7) Uani 1 1 d .
H22 H 0.5377 0.1027 0.5070 0.035 Uiso 1 1 calc R
C23 C 0.7396(4) 0.2308(3) 0.5988(3) 0.0319(7) Uani 1 1 d .
H23 H 0.7979 0.1838 0.6007 0.038 Uiso 1 1 calc R
C24 C 0.8081(4) 0.3490(3) 0.6515(2) 0.0313(8) Uani 1 1 d .
H24 H 0.9134 0.3823 0.6881 0.038 Uiso 1 1 calc R
C25 C 0.7211(4) 0.4182(3) 0.6503(2) 0.0288(7) Uani 1 1 d .
H25 H 0.7669 0.4971 0.6870 0.035 Uiso 1 1 calc R
C26 C 0.5649(4) 0.3694(3) 0.5940(2) 0.0270(7) Uani 1 1 d .
H26 H 0.5066 0.4162 0.5926 0.032 Uiso 1 1 calc R
C27 C 0.0820(4) 0.1734(3) 0.3689(2) 0.0226(6) Uani 1 1 d .
C28 C -0.0558(4) 0.1877(3) 0.3130(2) 0.0235(6) Uani 1 1 d .
C29 C -0.2085(4) 0.1210(3) 0.3069(2) 0.0284(7) Uani 1 1 d .
C30 C -0.2866(5) 0.0234(4) 0.3533(3) 0.0467(10) Uani 1 1 d .
H30A H -0.3246 -0.0570 0.3157 0.070 Uiso 1 1 calc R
H30B H -0.3734 0.0353 0.3635 0.070 Uiso 1 1 calc R
H30C H -0.2128 0.0284 0.4110 0.070 Uiso 1 1 calc R
C31 C -0.1903(4) 0.2554(3) 0.2137(2) 0.0233(6) Uani 1 1 d .
C32 C -0.2472(4) 0.3175(3) 0.1433(2) 0.0258(6) Uani 1 1 d .
C33 C -0.1414(4) 0.4130(3) 0.1152(3) 0.0321(8) Uani 1 1 d .
H33 H -0.0336 0.4377 0.1416 0.039 Uiso 1 1 calc R
C34 C -0.1977(5) 0.4703(4) 0.0482(3) 0.0404(9) Uani 1 1 d .
H34 H -0.1277 0.5346 0.0296 0.048 Uiso 1 1 calc R
C35 C -0.3585(5) 0.4326(4) 0.0083(3) 0.0412(9) Uani 1 1 d .
H35 H -0.3963 0.4715 -0.0369 0.049 Uiso 1 1 calc R
C36 C -0.4616(5) 0.3379(4) 0.0357(3) 0.0401(9) Uani 1 1 d .
H36 H -0.5694 0.3121 0.0082 0.048 Uiso 1 1 calc R
C37 C -0.4078(4) 0.2809(3) 0.1027(2) 0.0305(7) Uani 1 1 d .
H37 H -0.4789 0.2174 0.1212 0.037 Uiso 1 1 calc R
N1 N -0.0902(4) 0.2138(3) -0.0672(2) 0.0372(7) Uani 1 1 d .
N2 N -0.1501(4) 0.0180(3) 0.10090(19) 0.0290(6) Uani 1 1 d .
N3 N -0.0582(3) -0.1593(2) 0.36442(19) 0.0257(6) Uani 1 1 d .
N4 N 0.2455(3) 0.0821(2) 0.44013(18) 0.0236(5) Uani 1 1 d .
N5 N -0.0453(3) 0.2729(2) 0.25503(18) 0.0233(5) Uani 1 1 d .
O1 O -0.3116(3) 0.1592(2) 0.24087(15) 0.0290(6) Uani 1 1 d .
S1 S 0.24835(9) 0.29945(7) 0.43565(6) 0.02379(18) Uani 1 1 d .
S2 S -0.20019(10) -0.23412(7) 0.19116(6) 0.0276(2) Uani 1 1 d .
S3 S 0.11930(13) 0.16213(9) 0.08533(7) 0.0425(3) Uani 1 1 d .

loop_
_atom_site_aniso_label
_atom_site_aniso_U_11
_atom_site_aniso_U_22
_atom_site_aniso_U_33
_atom_site_aniso_U_23
_atom_site_aniso_U_13
_atom_site_aniso_U_12
C1 0.044(2) 0.0382(19) 0.035(2) 0.0179(16) 0.0102(18) 0.0017(18)
C2 0.049(3) 0.0391(19) 0.033(2) 0.0164(16) 0.0097(18) 0.0159(18)
C3 0.037(2) 0.050(2) 0.035(2) 0.0102(16) 0.0122(17) 0.0190(18)
C4 0.036(2) 0.0413(19) 0.0323(19) 0.0159(15) 0.0180(16) 0.0143(16)
C5 0.0316(18) 0.0230(14) 0.0249(16) 0.0072(12) 0.0126(14) 0.0049(13)
C6 0.041(2) 0.0279(15) 0.0212(16) 0.0069(12) 0.0144(14) 0.0107(15)
C7 0.044(2) 0.0231(15) 0.0359(19) 0.0091(13) 0.0278(17) 0.0042(15)
C8 0.0263(19) 0.039(2) 0.055(3) -0.0024(17) 0.0253(18) -0.0058(16)
C9 0.0298(18) 0.0258(14) 0.0263(16) 0.0079(12) 0.0145(14) 0.0094(13)
C10 0.0177(14) 0.0250(14) 0.0253(15) 0.0073(11) 0.0112(12) 0.0050(12)
C11 0.0197(15) 0.0253(14) 0.0301(16) 0.0095(12) 0.0149(13) 0.0049(12)
C12 0.0307(18) 0.0235(14) 0.0374(19) 0.0083(13) 0.0229(15) 0.0054(13)
C13 0.032(2) 0.0276(16) 0.038(2) 0.0046(14) 0.0184(16) -0.0010(15)
C14 0.040(2) 0.0272(17) 0.051(2) 0.0015(16) 0.027(2) -0.0078(16)
C15 0.062(3) 0.0261(17) 0.049(2) 0.0098(16) 0.038(2) 0.0007(18)
C16 0.056(3) 0.0359(19) 0.042(2) 0.0181(16) 0.031(2) 0.0143(18)
C17 0.035(2) 0.0294(16) 0.0355(19) 0.0128(14) 0.0206(16) 0.0089(15)
C18 0.0133(14) 0.0252(14) 0.0271(16) 0.0090(11) 0.0082(12) 0.0057(11)
C19 0.0183(14) 0.0245(14) 0.0236(15) 0.0108(11) 0.0082(12) 0.0064(12)
C20 0.0207(15) 0.0202(13) 0.0271(16) 0.0092(11) 0.0092(12) 0.0065(12)
C21 0.0184(15) 0.0215(13) 0.0255(15) 0.0108(11) 0.0066(12) 0.0018(12)
C22 0.0261(17) 0.0233(14) 0.0340(18) 0.0081(13) 0.0064(14) 0.0071(13)
C23 0.0244(17) 0.0337(17) 0.0376(19) 0.0119(14) 0.0080(15) 0.0128(14)
C24 0.0203(16) 0.0362(17) 0.0257(17) 0.0115(13) 0.0031(13) 0.0022(14)
C25 0.0256(17) 0.0261(15) 0.0257(16) 0.0078(12) 0.0074(13) 0.0019(13)
C26 0.0263(17) 0.0271(15) 0.0240(16) 0.0085(12) 0.0056(13) 0.0088(13)
C27 0.0170(14) 0.0268(14) 0.0228(15) 0.0098(11) 0.0081(12) 0.0061(12)
C28 0.0208(15) 0.0262(14) 0.0252(15) 0.0095(12) 0.0102(12) 0.0091(12)
C29 0.0186(15) 0.0339(16) 0.0345(18) 0.0105(14) 0.0121(13) 0.0100(13)
C30 0.037(2) 0.050(2) 0.061(3) 0.022(2) 0.035(2) 0.0126(19)
C31 0.0190(15) 0.0228(13) 0.0272(16) 0.0082(11) 0.0096(12) 0.0061(12)
C32 0.0242(16) 0.0278(15) 0.0265(16) 0.0092(12) 0.0078(13) 0.0118(13)
C33 0.0258(17) 0.0319(16) 0.0344(19) 0.0149(14) 0.0072(14) 0.0083(14)
C34 0.037(2) 0.0363(19) 0.043(2) 0.0216(16) 0.0101(17) 0.0102(16)
C35 0.047(2) 0.051(2) 0.034(2) 0.0205(17) 0.0111(18) 0.030(2)
C36 0.034(2) 0.057(2) 0.035(2) 0.0109(17) 0.0074(16) 0.0277(19)
C37 0.0233(17) 0.0392(18) 0.0320(18) 0.0121(14) 0.0102(14) 0.0144(15)
N1 0.0358(18) 0.0343(15) 0.0305(16) 0.0144(12) 0.0123(13) 0.0012(13)
N2 0.0347(16) 0.0293(13) 0.0248(14) 0.0095(11) 0.0138(12) 0.0118(12)
N3 0.0202(13) 0.0233(12) 0.0307(15) 0.0097(10) 0.0104(11) 0.0039(11)
N4 0.0182(13) 0.0213(12) 0.0265(14) 0.0084(10) 0.0047(10) 0.0046(10)
N5 0.0186(13) 0.0260(12) 0.0250(13) 0.0096(10) 0.0074(10) 0.0081(11)
O1 0.0347(16) 0.0293(13) 0.0248(14) 0.0095(11) 0.0138(12) 0.0118(12)
S1 0.0203(4) 0.0207(3) 0.0281(4) 0.0090(3) 0.0072(3) 0.0061(3)
S2 0.0213(4) 0.0252(4) 0.0281(4) 0.0054(3) 0.0089(3) 0.0008(3)
S3 0.0432(6) 0.0369(5) 0.0413(6) 0.0119(4) 0.0211(5) 0.0049(4)

loop_
_atom_type_symbol
_atom_type_description
_atom_type_scat_dispersion_real
_atom_type_scat_dispersion_imag
_atom_type_scat_source
C C 0.0031 0.0016 'International Tables Vol C Tables 4.2.6.8 and 6.1.1.4'
H H 0.0000 0.0000 'International Tables Vol C Tables 4.2.6.8 and 6.1.1.4'
N N 0.0061 0.0033 'International Tables Vol C Tables 4.2.6.8 and 6.1.1.4'
O O 0.0109 0.0061 'International Tables Vol C Tables 4.2.6.8 and 6.1.1.4'
S S 0.1250 0.1239 'International Tables Vol C Tables 4.2.6.8 and 6.1.1.4'

loop_
_geom_angle_atom_site_label_1
_geom_angle_atom_site_label_2
_geom_angle_atom_site_label_3
_geom_angle
N1 C1 C2 123.0(4)
N1 C1 H1 118.5
C2 C1 H1 118.5
C3 C2 C1 119.0(4)
C3 C2 H2 120.5
C1 C2 H2 120.5
C4 C3 C2 118.9(4)
C4 C3 H3 120.6
C2 C3 H3 120.6
C3 C4 C5 119.5(3)
C3 C4 H4 120.2
C5 C4 H4 120.2
N1 C5 C4 122.4(3)
N1 C5 C6 116.0(3)
C4 C5 C6 121.6(3)
N2 C6 C5 124.9(3)
N2 C6 S3 115.9(3)
C5 C6 S3 119.2(2)
C9 C7 C8 129.7(3)
C9 C7 S3 111.2(3)
C8 C7 S3 119.2(3)
C7 C8 H8A 109.5
C7 C8 H8B 109.5
H8A C8 H8B 109.5
C7 C8 H8C 109.5
H8A C8 H8C 109.5
H8B C8 H8C 109.5
N2 C9 C7 115.8(3)
N2 C9 C10 120.6(3)
C7 C9 C10 123.6(3)
C18 C10 C9 128.8(3)
C18 C10 S2 109.6(2)
C9 C10 S2 121.5(2)
N3 C11 C12 125.1(3)
N3 C11 S2 114.7(2)
C12 C11 S2 120.1(3)
C17 C12 C13 119.7(3)
C17 C12 C11 119.6(3)
C13 C12 C11 120.7(3)
C14 C13 C12 119.7(4)
C14 C13 H13 120.1
C12 C13 H13 120.1
C15 C14 C13 120.6(4)
C15 C14 H14 119.7
C13 C14 H14 119.7
C14 C15 C16 120.4(3)
C14 C15 H15 119.8
C16 C15 H15 119.8
C15 C16 C17 119.8(4)
C15 C16 H16 120.1
C17 C16 H16 120.1
C12 C17 C16 119.8(4)
C12 C17 H17 120.1
C16 C17 H17 120.1
C10 C18 N3 115.6(3)
C10 C18 C19 123.4(3)
N3 C18 C19 121.0(3)
C27 C19 N4 116.0(3)
C27 C19 C18 123.8(3)
N4 C19 C18 120.0(3)
N4 C20 C21 125.1(3)
N4 C20 S1 114.6(2)
C21 C20 S1 120.2(2)
C22 C21 C26 119.1(3)
C22 C21 C20 119.2(3)
C26 C21 C20 121.6(3)
C23 C22 C21 120.6(3)
C23 C22 H22 119.7
C21 C22 H22 119.7
C24 C23 C22 119.8(3)
C24 C23 H23 120.1
C22 C23 H23 120.1
C23 C24 C25 120.3(3)
C23 C24 H24 119.8
C25 C24 H24 119.8
C24 C25 C26 119.7(3)
C24 C25 H25 120.2
C26 C25 H25 120.2
C21 C26 C25 120.5(3)
C21 C26 H26 119.8
C25 C26 H26 119.8
C19 C27 C28 129.2(3)
C19 C27 S1 109.3(2)
C28 C27 S1 121.6(2)
C29 C28 N5 110.6(3)
C29 C28 C27 127.2(3)
N5 C28 C27 122.1(3)
C28 C29 O1 110.5(3)
C28 C29 C30 134.0(3)
O1 C29 C30 115.5(3)
C29 C30 H30A 109.5
C29 C30 H30B 109.5
H30A C30 H30B 109.5
C29 C30 H30C 109.5
H30A C30 H30C 109.5
H30B C30 H30C 109.5
N5 C31 C32 128.1(3)
N5 C31 O1 115.9(3)
C32 C31 O1 116.0(3)
C37 C32 C33 119.6(3)
C37 C32 C31 120.0(3)
C33 C32 C31 120.4(3)
C34 C33 C32 119.5(3)
C34 C33 H33 120.3
C32 C33 H33 120.3
C33 C34 C35 120.2(4)
C33 C34 H34 119.9
C35 C34 H34 119.9
C36 C35 C34 119.9(4)
C36 C35 H35 120.1
C34 C35 H35 120.1
C37 C36 C35 120.7(4)
C37 C36 H36 119.6
C35 C36 H36 119.6
C36 C37 C32 120.1(3)
C36 C37 H37 119.9
C32 C37 H37 119.9
C1 N1 C5 117.2(3)
C6 N2 C9 109.2(3)
C11 N3 C18 110.6(3)
C20 N4 C19 110.4(3)
C31 N5 C28 105.1(3)
C29 O1 C31 98.0(2)
C27 S1 C20 89.73(15)
C10 S2 C11 89.49(15)
C7 S3 C6 87.89(18)

loop_
_geom_bond_atom_site_label_1
_geom_bond_atom_site_label_2
_geom_bond_distance
C1 N1 1.345(5)
C1 C2 1.390(6)
C1 H1 0.9300
C2 C3 1.377(6)
C2 H2 0.9300
C3 C4 1.376(5)
C3 H3 0.9300
C4 C5 1.384(5)
C4 H4 0.9300
C5 N1 1.356(4)
C5 C6 1.454(5)
C6 N2 1.306(4)
C6 S3 1.762(4)
C7 C9 1.379(5)
C7 C8 1.484(6)
C7 S3 1.697(4)
C8 H8A 0.9600
C8 H8B 0.9600
C8 H8C 0.9600
C9 N2 1.372(5)
C9 C10 1.466(4)
C10 C18 1.367(4)
C10 S2 1.718(3)
C11 N3 1.306(4)
C11 C12 1.469(4)
C11 S2 1.731(3)
C12 C17 1.389(5)
C12 C13 1.396(5)
C13 C14 1.387(5)
C13 H13 0.9300
C14 C15 1.372(6)
C14 H14 0.9300
C15 C16 1.383(6)
C15 H15 0.9300
C16 C17 1.397(5)
C16 H16 0.9300
C17 H17 0.9300
C18 N3 1.378(4)
C18 C19 1.476(4)
C19 C27 1.369(4)
C19 N4 1.372(4)
C20 N4 1.307(4)
C20 C21 1.470(4)
C20 S1 1.728(3)
C21 C22 1.387(5)
C21 C26 1.388(4)
C22 C23 1.387(5)
C22 H22 0.9300
C23 C24 1.380(5)
C23 H23 0.9300
C24 C25 1.383(5)
C24 H24 0.9300
C25 C26 1.390(5)
C25 H25 0.9300
C26 H26 0.9300
C27 C28 1.457(4)
C27 S1 1.713(3)
C28 C29 1.362(4)
C28 N5 1.384(4)
C29 O1 1.446(4)
C29 C30 1.470(5)
C30 H30A 0.9600
C30 H30B 0.9600
C30 H30C 0.9600
C31 N5 1.304(4)
C31 C32 1.452(4)
C31 O1 1.475(4)
C32 C37 1.388(5)
C32 C33 1.395(5)
C33 C34 1.376(5)
C33 H33 0.9300
C34 C35 1.386(6)
C34 H34 0.9300
C35 C36 1.370(6)
C35 H35 0.9300
C36 C37 1.364(5)
C36 H36 0.9300
C37 H37 0.9300

loop_
_geom_torsion_atom_site_label_1
_geom_torsion_atom_site_label_2
_geom_torsion_atom_site_label_3
_geom_torsion_atom_site_label_4
_geom_torsion
N1 C1 C2 C3 -0.4(7)
C1 C2 C3 C4 -0.1(6)
C2 C3 C4 C5 0.5(6)
C3 C4 C5 N1 -0.5(6)
C3 C4 C5 C6 179.8(3)
N1 C5 C6 N2 -176.0(3)
C4 C5 C6 N2 3.8(5)
N1 C5 C6 S3 4.0(4)
C4 C5 C6 S3 -176.2(3)
C8 C7 C9 N2 -178.0(3)
S3 C7 C9 N2 1.5(4)
C8 C7 C9 C10 0.4(6)
S3 C7 C9 C10 179.9(3)
N2 C9 C10 C18 -130.5(4)
C7 C9 C10 C18 51.1(5)
N2 C9 C10 S2 53.6(4)
C7 C9 C10 S2 -124.8(3)
N3 C11 C12 C17 -26.5(5)
S2 C11 C12 C17 150.7(3)
N3 C11 C12 C13 153.7(4)
S2 C11 C12 C13 -29.1(5)
C17 C12 C13 C14 -0.1(6)
C11 C12 C13 C14 179.8(3)
C12 C13 C14 C15 -1.0(6)
C13 C14 C15 C16 0.9(6)
C14 C15 C16 C17 0.1(6)
C13 C12 C17 C16 1.1(5)
C11 C12 C17 C16 -178.8(3)
C15 C16 C17 C12 -1.1(6)
C9 C10 C18 N3 -175.1(3)
S2 C10 C18 N3 1.1(4)
C9 C10 C18 C19 6.0(5)
S2 C10 C18 C19 -177.8(2)
C10 C18 C19 C27 47.9(5)
N3 C18 C19 C27 -130.9(3)
C10 C18 C19 N4 -126.2(3)
N3 C18 C19 N4 54.9(4)
N4 C20 C21 C22 22.1(5)
S1 C20 C21 C22 -154.2(3)
N4 C20 C21 C26 -161.2(3)
S1 C20 C21 C26 22.4(4)
C26 C21 C22 C23 -0.5(5)
C20 C21 C22 C23 176.2(3)
C21 C22 C23 C24 -0.3(5)
C22 C23 C24 C25 1.4(5)
C23 C24 C25 C26 -1.5(5)
C22 C21 C26 C25 0.4(5)
C20 C21 C26 C25 -176.3(3)
C24 C25 C26 C21 0.6(5)
N4 C19 C27 C28 -177.3(3)
C18 C19 C27 C28 8.3(5)
N4 C19 C27 S1 1.9(4)
C18 C19 C27 S1 -172.5(2)
C19 C27 C28 C29 46.6(5)
S1 C27 C28 C29 -132.6(3)
C19 C27 C28 N5 -131.2(4)
S1 C27 C28 N5 49.6(4)
N5 C28 C29 O1 0.7(4)
C27 C28 C29 O1 -177.3(3)
N5 C28 C29 C30 -177.9(4)
C27 C28 C29 C30 4.1(7)
N5 C31 C32 C37 175.9(3)
O1 C31 C32 C37 -3.1(5)
N5 C31 C32 C33 -3.4(5)
O1 C31 C32 C33 177.7(3)
C37 C32 C33 C34 0.6(6)
C31 C32 C33 C34 179.8(3)
C32 C33 C34 C35 -0.6(6)
C33 C34 C35 C36 0.0(7)
C34 C35 C36 C37 0.8(6)
C35 C36 C37 C32 -0.8(6)
C33 C32 C37 C36 0.2(5)
C31 C32 C37 C36 -179.1(3)
C2 C1 N1 C5 0.5(6)
C4 C5 N1 C1 0.0(5)
C6 C5 N1 C1 179.7(3)
C5 C6 N2 C9 -179.6(3)
S3 C6 N2 C9 0.4(4)
C7 C9 N2 C6 -1.2(4)
C10 C9 N2 C6 -179.7(3)
C12 C11 N3 C18 178.3(3)
S2 C11 N3 C18 0.9(4)
C10 C18 N3 C11 -1.3(4)
C19 C18 N3 C11 177.6(3)
C21 C20 N4 C19 -176.9(3)
S1 C20 N4 C19 -0.4(4)
C27 C19 N4 C20 -1.0(4)
C18 C19 N4 C20 173.6(3)
C32 C31 N5 C28 -177.8(3)
O1 C31 N5 C28 1.1(4)
C29 C28 N5 C31 -1.1(4)
C27 C28 N5 C31 177.0(3)
C28 C29 O1 C31 0.0(3)
C30 C29 O1 C31 178.9(3)
N5 C31 O1 C29 -0.7(3)
C32 C31 O1 C29 178.4(3)
C19 C27 S1 C20 -1.7(3)
C28 C27 S1 C20 177.6(3)
N4 C20 S1 C27 1.2(3)
C21 C20 S1 C27 177.9(3)
C18 C10 S2 C11 -0.5(3)
C9 C10 S2 C11 176.1(3)
N3 C11 S2 C10 -0.3(3)
C12 C11 S2 C10 -177.8(3)
C9 C7 S3 C6 -1.0(3)
C8 C7 S3 C6 178.6(3)
N2 C6 S3 C7 0.4(3)
C5 C6 S3 C7 -179.6(3)
